data_4067936
loop_
_publ_author_name
'Behrens, Ulrich'
'Hoffmann, Frank'
'Olbrich, Falk'

_publ_section_title
;
 Solid-State Structures of Base-Free Lithium and Sodium Tetraphenylborates
 at Room and Low Temperature: Comparison with the Higher Homologues
 MB(C6H5)4(M = K, Rb, Cs)
;
_journal_issue 3
_journal_name_full Organometallics
_journal_page_first 905
_journal_paper_doi 10.1021/om200943n
_journal_volume 31
_journal_year 2012
_chemical_formula_moiety 'C24 H20 B Li'
_chemical_formula_sum 'C24 H20 B Li'
_chemical_formula_weight 326.15
_chemical_name_common LiB(C6H5)4
_chemical_name_systematic
; 
 lithium tetraphenylborate at 295 K
;
_space_group_IT_number 15
_symmetry_cell_setting monoclinic
_symmetry_Int_Tables_number 15
_symmetry_space_group_name_Hall '-C 2yc'
_symmetry_space_group_name_H-M 'C 1 2/c 1'
_audit_creation_date 2010-05-06
_audit_creation_method 'Materials Studio'
_cell_angle_alpha 90.00
_cell_angle_beta 115.088(2)
_cell_angle_gamma 90.00
_cell_formula_units_Z 4
_cell_length_a 17.3499(13)
_cell_length_b 6.9681(3)
_cell_length_c 16.2041(13)
_cell_measurement_temperature 295
_cell_volume 1774.2(2)
_diffrn_ambient_temperature 295
_diffrn_detector
; 
 linear PSD
;
_diffrn_measurement_device_type 'STOE Stadi P'
_diffrn_radiation_probe x-ray
_diffrn_radiation_type 'Cu K\a~1~'
_diffrn_radiation_wavelength 1.54056
_diffrn_source 'sealed X-ray tube'
_diffrn_source_target Cu
_exptl_absorpt_process_details
;   
 ?
;
_exptl_crystal_colour colourless
_exptl_crystal_density_diffrn 1.221
_exptl_crystal_density_meas ?
_exptl_crystal_density_method 'not measured'
_exptl_crystal_description 'microcrystalline powder'
_pd_calc_method 'Rietveld Refinement'
_pd_instr_geometry Debye-Scherrer
_pd_meas_2theta_range_inc 0.03
_pd_meas_2theta_range_max 50.0
_pd_meas_2theta_range_min 5.0
_pd_meas_scan_method step
_pd_proc_2theta_range_inc 0.01
_pd_proc_2theta_range_max 50.0
_pd_proc_2theta_range_min 5.0
_pd_proc_info_excluded_regions
;
 ?
;
_pd_proc_ls_background_function
;   
'polynomial (20 degrees)'
;
_pd_proc_ls_profile_function
;
 Pseudo-Voigt
;
_pd_proc_ls_prof_R_factor 0.0343
_pd_proc_ls_prof_wR_factor 0.0439
_pd_spec_mounting
; 
'1.0 mm glass capillary'
;
_pd_spec_mount_mode transmission
_pd_spec_orientation vertical
_pd_spec_shape cylinder
_refine_ls_hydrogen_treatment riding
_refine_ls_number_parameters 16
_refine_ls_shift/su_max 0.0001
_cod_data_source_file om200943n_si_002.cif
_cod_data_source_block 1_09HH_295K
_cod_depositor_comments
;
The following automatic conversions were performed:

'_diffrn_radiation_probe' value 'X-ray' changed to 'x-ray' according
to /home/saulius/struct/CIF-dictionaries/cif_core.dic dictionary
named 'cif_core.dic' version 2.4.1 from 2010-06-29.

Automatic conversion script
Id: cif_fix_values 1715 2011-07-08 13:25:40Z adriana 

The following automatic conversions were performed:

'_exptl_crystal_density_meas' value 'not measured' was changed to '?'
- the value is perceived as not measured.

Automatic conversion script
Id: cif_fix_values 3008 2015-01-20 13:52:24Z robertas 
;
_cod_original_sg_symbol_H-M C2/c
_cod_database_code 4067936

loop_
_symmetry_equiv_pos_as_xyz
x,y,z
-x,y,-z+1/2
-x,-y,-z
x,-y,z+1/2
x+1/2,y+1/2,z
-x+1/2,y+1/2,-z+1/2
-x+1/2,-y+1/2,-z
x+1/2,-y+1/2,z+1/2

loop_
_atom_site_label
_atom_site_type_symbol
_atom_site_fract_x
_atom_site_fract_y
_atom_site_fract_z
_atom_site_U_iso_or_equiv
_atom_site_adp_type
_atom_site_occupancy
Li1 Li 0.50000 1.19402(29) 0.25000 0.04000 Uiso 1.00
B1 B 0.50000 0.69402(29) 0.25000 0.04000 Uiso 1.00
C1 C 0.43389 0.55216(29) 0.26922 0.04000 Uiso 1.00
C2 C 0.38260(11) 0.42547(36) 0.20019(6) 0.04000 Uiso 1.00
C3 C 0.32508(11) 0.30292(36) 0.21345(6) 0.04000 Uiso 1.00
C4 C 0.31791 0.30330(29) 0.29569 0.04000 Uiso 1.00
C5 C 0.36932(10) 0.42404(38) 0.36564(5) 0.04000 Uiso 1.00
C6 C 0.42812(10) 0.54459(39) 0.35344(5) 0.04000 Uiso 1.00
C7 C 0.54967 0.83710(29) 0.33694 0.04000 Uiso 1.00
C8 C 0.50144(13) 0.96540(33) 0.36334(9) 0.04000 Uiso 1.00
C9 C 0.54119(15) 1.09248(33) 0.43570(10) 0.04000 Uiso 1.00
C10 C 0.62934 1.09347(28) 0.48353 0.04000 Uiso 1.00
C11 C 0.67842(12) 0.97093(38) 0.45744(8) 0.04000 Uiso 1.00
C12 C 0.63930(13) 0.84612(39) 0.38381(9) 0.04000 Uiso 1.00
H2 H 0.38717 0.42315 0.14319 0.04000 Uiso 1.00
H3 H 0.29030 0.21794 0.16546 0.04000 Uiso 1.00
H4 H 0.27761 0.22049 0.30413 0.04000 Uiso 1.00
H5 H 0.36447 0.42472 0.42249 0.04000 Uiso 1.00
H6 H 0.46508 0.62331 0.40308 0.04000 Uiso 1.00
H8 H 0.44676 0.91899 0.35583 0.04000 Uiso 1.00
H9 H 0.50748 1.17972 0.45255 0.04000 Uiso 1.00
H10 H 0.65627 1.17843 0.53440 0.04000 Uiso 1.00
H11 H 0.73929 0.97215 0.49010 0.04000 Uiso 1.00
H12 H 0.67372 0.76557 0.36485 0.04000 Uiso 1.00

loop_
_atom_type_symbol
_atom_type_description
_atom_type_scat_dispersion_real
_atom_type_scat_dispersion_imag
_atom_type_scat_source
C C 0.0181 0.0091 'International Tables Vol C Tables 4.2.6.8 and 6.1.1.4'
H H 0.0000 0.0000 'International Tables Vol C Tables 4.2.6.8 and 6.1.1.4'
Li Li 0.0008 0.0003 'International Tables Vol C Tables 4.2.6.8 and 6.1.1.4'
B B 0.0090 0.0039 'International Tables Vol C Tables 4.2.6.8 and 6.1.1.4'

loop_
_geom_angle_atom_site_label_1
_geom_angle_atom_site_label_2
_geom_angle_atom_site_label_3
_geom_angle
C1 B1 C7 110.98(1)
C1 B1 C1C 105.92(1)
C1 B1 C7C 111.97(1)
C7 B1 C1C 111.97(1)
C7 B1 C7C 105.16(1)
C1C B1 C7C 110.98(1)

loop_
_geom_bond_atom_site_label_1
_geom_bond_atom_site_label_2
_geom_bond_distance
Li1 C2a 2.451(3)
Li1 C2b 2.451(3)
Li1 C8 2.423(3)
Li1 C8c 2.423(3)
B1 C1 1.641
B1 C1c 1.641
B1 C7 1.641
B1 C7c 1.641
C1 C2 1.407
C1 C6 1.411
C2 C3 1.398
C3 C4 1.390
C4 C5 1.390
C5 C6 1.399
C7 C8 1.409
C7 C12 1.413
C8 C9 1.396
C9 C10 1.391
C10 C11 1.392
C11 C12 1.398
C2 H2 0.960
C3 H3 0.960
C4 H4 0.960
C5 H5 0.960
C6 H6 0.960
C8 H8 0.960
C9 H9 0.960
C10 H10 0.960
C11 H11 0.960
C12 H12 0.960
